data_8102804
loop_
_publ_author_name
'Xiaolei Zhao'
'Qiang Wang'
'Xue Qing'
'Huo Yu'
'Gaopeng Wang'

_publ_section_title
;
 Crystal structure of 4,4'-bipyridine --- 3,4,5-trihydroxybenzoic acid
 --- water (1:2:2), C10H8N2 &#x00B7; 2C7H6O5 &#x00B7; 2H2O
;
_journal_issue 4
_journal_name_full 'Zeitschrift f\"ur Kristallographie - New Crystal Structures'
_journal_page_first 701
_journal_volume 225
_journal_year 2010
_chemical_formula_moiety 'C24 H24 N2 O12'
_chemical_formula_sum 'C24 H24 N2 O12'
_chemical_formula_weight 532.45
_chemical_name_systematic
; 
 4,4'-bipyridine--- 3,4,5-trihydroxybenzoic acid ---water (1:2:2)
;
_space_group_IT_number 2
_symmetry_cell_setting triclinic
_symmetry_space_group_name_Hall '-P 1'
_symmetry_space_group_name_H-M 'P -1'
_atom_sites_solution_hydrogens geom
_atom_sites_solution_primary direct
_atom_sites_solution_secondary difmap
_audit_creation_method SHELXL-97
_cell_angle_alpha 82.2950(10)
_cell_angle_beta 73.0490(10)
_cell_angle_gamma 82.3850(10)
_cell_formula_units_Z 1
_cell_length_a 7.6571(11)
_cell_length_b 8.7820(11)
_cell_length_c 8.8620(11)
_cell_measurement_reflns_used 2699
_cell_measurement_temperature 296(2)
_cell_measurement_theta_max 28
_cell_measurement_theta_min 2.35
_cell_volume 562.14(13)
_computing_cell_refinement 'Bruker SAINT'
_computing_data_collection 'Bruker APEX-II CCD'
_computing_data_reduction 'Bruker SAINT'
_computing_molecular_graphics 'Bruker SHELXTL'
_computing_publication_material 'Bruker SHELXTL'
_computing_structure_refinement 'SHELXS-97 (Sheldrick, 1997)'
_computing_structure_solution 'SHELXS-97 (Sheldrick, 1990)'
_diffrn_ambient_temperature 296(2)
_diffrn_measured_fraction_theta_full 0.990
_diffrn_measured_fraction_theta_max 0.990
_diffrn_measurement_device_type 'Bruker APEX-II CCD'
_diffrn_measurement_method 'phi and omega scans'
_diffrn_radiation_monochromator graphite
_diffrn_radiation_source 'fine-focus sealed tube'
_diffrn_radiation_type MoK\a
_diffrn_radiation_wavelength 0.71073
_diffrn_reflns_av_R_equivalents 0.0220
_diffrn_reflns_av_sigmaI/netI 0.0237
_diffrn_reflns_limit_h_max 10
_diffrn_reflns_limit_h_min -10
_diffrn_reflns_limit_k_max 11
_diffrn_reflns_limit_k_min -11
_diffrn_reflns_limit_l_max 11
_diffrn_reflns_limit_l_min -11
_diffrn_reflns_number 6894
_diffrn_reflns_theta_full 28.00
_diffrn_reflns_theta_max 28.00
_diffrn_reflns_theta_min 2.35
_exptl_absorpt_coefficient_mu 0.128
_exptl_absorpt_correction_T_max 0.987
_exptl_absorpt_correction_T_min 0.976
_exptl_absorpt_correction_type multi-scan
_exptl_crystal_colour yellow
_exptl_crystal_density_diffrn 1.573
_exptl_crystal_density_method 'not measured'
_exptl_crystal_description Block
_exptl_crystal_F_000 278
_exptl_crystal_size_max 0.23
_exptl_crystal_size_mid 0.16
_exptl_crystal_size_min 0.10
_refine_diff_density_max 0.324
_refine_diff_density_min -0.287
_refine_diff_density_rms 0.056
_refine_ls_extinction_method none
_refine_ls_goodness_of_fit_ref 0.935
_refine_ls_hydrogen_treatment mixed
_refine_ls_matrix_type full
_refine_ls_number_parameters 187
_refine_ls_number_reflns 2699
_refine_ls_number_restraints 0
_refine_ls_restrained_S_all 0.935
_refine_ls_R_factor_all 0.0532
_refine_ls_R_factor_gt 0.0417
_refine_ls_shift/su_max 0.000
_refine_ls_shift/su_mean 0.000
_refine_ls_structure_factor_coef Fsqd
_refine_ls_weighting_details 'calc w=1/[\s^2^(Fo^2^)+(0.0773P)^2^+0.1705P] where P=(Fo^2^+2Fc^2^)/3'
_refine_ls_weighting_scheme calc
_refine_ls_wR_factor_gt 0.1180
_refine_ls_wR_factor_ref 0.1261
_reflns_number_gt 2156
_reflns_number_total 2699
_reflns_threshold_expression >2sigma(I)
_cod_data_source_file 1267-3121.cff
_cod_data_source_block I
_cod_original_sg_symbol_H-M P-1
_cod_database_code 8102804

loop_
_symmetry_equiv_pos_as_xyz
'x, y, z'
'-x, -y, -z'

loop_
_atom_site_label
_atom_site_type_symbol
_atom_site_fract_x
_atom_site_fract_y
_atom_site_fract_z
_atom_site_U_iso_or_equiv
_atom_site_adp_type
_atom_site_occupancy
_atom_site_symmetry_multiplicity
_atom_site_calc_flag
_atom_site_refinement_flags
_atom_site_disorder_assembly
_atom_site_disorder_group
O2 O 0.14215(14) 0.68271(13) 0.38358(11) 0.0381(3) Uani 1 1 d . . .
O1 O 0.32595(17) 0.86857(12) 0.30880(11) 0.0430(3) Uani 1 1 d . . .
C17 C 0.31598(18) 0.71337(14) 0.11232(14) 0.0255(3) Uani 1 1 d . . .
C16 C 0.41812(18) 0.63989(15) -0.19864(15) 0.0271(3) Uani 1 1 d . . .
O5 O 0.62082(16) 0.83147(13) -0.28003(12) 0.0435(3) Uani 1 1 d . . .
H5B H 0.6142 0.9225 -0.2654 0.065 Uiso 1 1 calc R . .
O4 O 0.21206(16) 0.44364(13) -0.12118(13) 0.0406(3) Uani 1 1 d . . .
O3 O 0.45656(15) 0.60164(13) -0.34957(12) 0.0399(3) Uani 1 1 d . . .
H3B H 0.5331 0.6558 -0.4088 0.060 Uiso 1 1 calc R . .
C12 C 0.28960(18) 0.55833(15) -0.08221(16) 0.0276(3) Uani 1 1 d . . .
C11 C 0.44587(19) 0.79335(15) -0.00326(15) 0.0284(3) Uani 1 1 d . . .
H11A H 0.4996 0.8708 0.0238 0.034 Uiso 1 1 calc R . .
C10 C 0.49547(18) 0.75788(15) -0.15863(15) 0.0281(3) Uani 1 1 d . . .
C9 C 0.23833(18) 0.59492(15) 0.07289(15) 0.0279(3) Uani 1 1 d . . .
H9A H 0.1524 0.5406 0.1505 0.034 Uiso 1 1 calc R . .
C8 C 0.25676(18) 0.75550(15) 0.27909(15) 0.0282(3) Uani 1 1 d . . .
N1 N 0.17789(18) 0.91827(15) 0.60555(14) 0.0367(3) Uani 1 1 d . . .
C5 C -0.0146(2) 0.85861(18) 0.86281(17) 0.0370(3) Uani 1 1 d . . .
H5A H -0.0975 0.7953 0.9322 0.044 Uiso 1 1 calc R . .
C4 C 0.03737(19) 0.98258(15) 0.91612(14) 0.0285(3) Uani 1 1 d . . .
C3 C 0.1640(2) 1.07210(18) 0.80762(17) 0.0418(4) Uani 1 1 d . . .
H3A H 0.2025 1.1555 0.8394 0.050 Uiso 1 1 calc R . .
C2 C 0.2320(3) 1.03696(19) 0.65310(17) 0.0440(4) Uani 1 1 d . . .
H2A H 0.3168 1.0969 0.5811 0.053 Uiso 1 1 calc R . .
C1 C 0.0574(2) 0.83009(19) 0.70626(18) 0.0399(4) Uani 1 1 d . . .
H1A H 0.0212 0.7479 0.6705 0.048 Uiso 1 1 calc R . .
OW1 O 0.79608(16) 0.59077(15) -0.57240(14) 0.0410(3) Uani 1 1 d . . .
H8 H 0.900(3) 0.623(2) -0.583(3) 0.061(6) Uiso 1 1 d . . .
H6 H 0.806(3) 0.506(3) -0.519(3) 0.072(7) Uiso 1 1 d . . .
H4A H 0.239(4) 0.444(4) -0.223(4) 0.108 Uiso 1 1 d . . .
H1B H 0.234(3) 0.899(3) 0.489(3) 0.086(8) Uiso 1 1 d . . .

loop_
_atom_site_aniso_label
_atom_site_aniso_U_11
_atom_site_aniso_U_22
_atom_site_aniso_U_33
_atom_site_aniso_U_23
_atom_site_aniso_U_13
_atom_site_aniso_U_12
O2 0.0430(6) 0.0479(6) 0.0216(5) -0.0013(4) -0.0008(4) -0.0192(5)
O1 0.0656(7) 0.0406(6) 0.0219(5) -0.0095(4) 0.0010(5) -0.0254(5)
C17 0.0305(6) 0.0258(6) 0.0196(6) -0.0037(5) -0.0043(5) -0.0047(5)
C16 0.0290(6) 0.0305(6) 0.0217(6) -0.0073(5) -0.0040(5) -0.0047(5)
O5 0.0555(7) 0.0441(6) 0.0257(5) -0.0085(4) 0.0090(5) -0.0278(5)
O4 0.0490(6) 0.0458(6) 0.0312(5) -0.0100(5) -0.0053(5) -0.0263(5)
O3 0.0443(6) 0.0521(7) 0.0234(5) -0.0155(4) 0.0022(4) -0.0197(5)
C12 0.0299(6) 0.0272(6) 0.0271(6) -0.0061(5) -0.0067(5) -0.0076(5)
C11 0.0360(7) 0.0267(6) 0.0231(6) -0.0049(5) -0.0047(5) -0.0106(5)
C10 0.0304(6) 0.0289(6) 0.0225(6) -0.0035(5) -0.0003(5) -0.0088(5)
C9 0.0308(6) 0.0296(6) 0.0228(6) -0.0017(5) -0.0037(5) -0.0104(5)
C8 0.0337(7) 0.0294(6) 0.0206(6) -0.0029(5) -0.0042(5) -0.0069(5)
N1 0.0496(7) 0.0387(7) 0.0193(5) -0.0069(5) -0.0062(5) 0.0001(5)
C5 0.0408(8) 0.0446(8) 0.0254(7) -0.0104(6) -0.0028(6) -0.0106(6)
C4 0.0362(7) 0.0298(6) 0.0184(6) -0.0040(5) -0.0070(5) 0.0017(5)
C3 0.0659(10) 0.0336(7) 0.0225(7) -0.0052(5) -0.0027(7) -0.0128(7)
C2 0.0648(10) 0.0385(8) 0.0217(7) -0.0014(6) 0.0012(6) -0.0122(7)
C1 0.0456(8) 0.0460(8) 0.0296(7) -0.0147(6) -0.0061(6) -0.0085(7)
OW1 0.0412(6) 0.0426(7) 0.0401(6) -0.0042(5) -0.0074(5) -0.0158(5)

loop_
_atom_type_symbol
_atom_type_description
_atom_type_scat_dispersion_real
_atom_type_scat_dispersion_imag
_atom_type_scat_source
C C 0.0033 0.0016 'International Tables Vol C Tables 4.2.6.8 and 6.1.1.4'
H H 0.0000 0.0000 'International Tables Vol C Tables 4.2.6.8 and 6.1.1.4'
N N 0.0061 0.0033 'International Tables Vol C Tables 4.2.6.8 and 6.1.1.4'
O O 0.0106 0.0060 'International Tables Vol C Tables 4.2.6.8 and 6.1.1.4'

loop_
_geom_angle_atom_site_label_1
_geom_angle_atom_site_label_2
_geom_angle_atom_site_label_3
_geom_angle
_geom_angle_site_symmetry_1
_geom_angle_site_symmetry_3
_geom_angle_publ_flag
C11 C17 C9 120.10(12) . . ?
C11 C17 C8 120.22(11) . . ?
C9 C17 C8 119.68(11) . . ?
O3 C16 C10 123.19(12) . . ?
O3 C16 C12 116.92(11) . . ?
C10 C16 C12 119.85(11) . . ?
C10 O5 H5B 109.5 . . ?
C12 O4 H4A 111(2) . . ?
C16 O3 H3B 109.5 . . ?
O4 C12 C9 119.77(12) . . ?
O4 C12 C16 120.05(12) . . ?
C9 C12 C16 120.17(12) . . ?
C10 C11 C17 120.09(12) . . ?
C10 C11 H11A 120.0 . . ?
C17 C11 H11A 120.0 . . ?
O5 C10 C11 123.99(12) . . ?
O5 C10 C16 115.99(11) . . ?
C11 C10 C16 120.01(12) . . ?
C12 C9 C17 119.76(12) . . ?
C12 C9 H9A 120.1 . . ?
C17 C9 H9A 120.1 . . ?
O2 C8 O1 121.90(12) . . ?
O2 C8 C17 120.43(12) . . ?
O1 C8 C17 117.66(11) . . ?
C2 N1 C1 120.85(13) . . ?
C2 N1 H1B 116.7(15) . . ?
C1 N1 H1B 122.4(14) . . ?
C1 C5 C4 119.57(14) . . ?
C1 C5 H5A 120.2 . . ?
C4 C5 H5A 120.2 . . ?
C5 C4 C3 117.75(12) . . ?
C5 C4 C4 121.24(16) . 2_577 ?
C3 C4 C4 121.00(16) . 2_577 ?
C2 C3 C4 119.92(14) . . ?
C2 C3 H3A 120.0 . . ?
C4 C3 H3A 120.0 . . ?
N1 C2 C3 120.79(14) . . ?
N1 C2 H2A 119.6 . . ?
C3 C2 H2A 119.6 . . ?
N1 C1 C5 121.11(14) . . ?
N1 C1 H1A 119.4 . . ?
C5 C1 H1A 119.4 . . ?
H8 OW1 H6 101(2) . . ?

loop_
_geom_bond_atom_site_label_1
_geom_bond_atom_site_label_2
_geom_bond_distance
_geom_bond_site_symmetry_2
_geom_bond_publ_flag
O2 C8 1.2459(16) . ?
O1 C8 1.2755(16) . ?
C17 C11 1.3892(18) . ?
C17 C9 1.3929(18) . ?
C17 C8 1.4960(17) . ?
C16 O3 1.3613(15) . ?
C16 C10 1.3906(18) . ?
C16 C12 1.3938(18) . ?
O5 C10 1.3682(15) . ?
O5 H5B 0.8200 . ?
O4 C12 1.3629(16) . ?
O4 H4A 0.87(3) . ?
O3 H3B 0.8200 . ?
C12 C9 1.3845(18) . ?
C11 C10 1.3842(18) . ?
C11 H11A 0.9300 . ?
C9 H9A 0.9300 . ?
N1 C2 1.330(2) . ?
N1 C1 1.331(2) . ?
N1 H1B 1.03(3) . ?
C5 C1 1.3792(19) . ?
C5 C4 1.389(2) . ?
C5 H5A 0.9300 . ?
C4 C3 1.392(2) . ?
C4 C4 1.487(2) 2_577 ?
C3 C2 1.377(2) . ?
C3 H3A 0.9300 . ?
C2 H2A 0.9300 . ?
C1 H1A 0.9300 . ?
OW1 H8 0.85(2) . ?
OW1 H6 0.84(3) . ?

loop_
_geom_hbond_atom_site_label_D
_geom_hbond_atom_site_label_H
_geom_hbond_atom_site_label_A
_geom_hbond_distance_DH
_geom_hbond_distance_HA
_geom_hbond_distance_DA
_geom_hbond_angle_DHA
_geom_hbond_site_symmetry_A
O5 H5B O1 0.82 1.91 2.6860(15) 157.1 2_675
O3 H3B OW1 0.82 2.17 2.7674(16) 130.1 .
O3 H3B O5 0.82 2.31 2.7375(14) 113.2 .
OW1 H8 O2 0.85(2) 1.92(2) 2.7759(16) 176(2) 1_654
OW1 H6 O2 0.84(3) 1.98(3) 2.8062(17) 171(2) 2_665
O4 H4A OW1 0.87(3) 1.97(3) 2.7915(16) 157(3) 2_664

loop_
_geom_torsion_atom_site_label_1
_geom_torsion_atom_site_label_2
_geom_torsion_atom_site_label_3
_geom_torsion_atom_site_label_4
_geom_torsion
_geom_torsion_site_symmetry_1
_geom_torsion_site_symmetry_2
_geom_torsion_site_symmetry_3
_geom_torsion_site_symmetry_4
_geom_torsion_publ_flag
O3 C16 C12 O4 1.6(2) . . . . ?
C10 C16 C12 O4 179.34(13) . . . . ?
O3 C16 C12 C9 -177.51(12) . . . . ?
C10 C16 C12 C9 0.3(2) . . . . ?
C9 C17 C11 C10 1.4(2) . . . . ?
C8 C17 C11 C10 -177.64(13) . . . . ?
C17 C11 C10 O5 179.45(13) . . . . ?
C17 C11 C10 C16 -1.3(2) . . . . ?
O3 C16 C10 O5 -2.6(2) . . . . ?
C12 C16 C10 O5 179.77(12) . . . . ?
O3 C16 C10 C11 178.10(13) . . . . ?
C12 C16 C10 C11 0.5(2) . . . . ?
O4 C12 C9 C17 -179.24(12) . . . . ?
C16 C12 C9 C17 -0.1(2) . . . . ?
C11 C17 C9 C12 -0.7(2) . . . . ?
C8 C17 C9 C12 178.40(12) . . . . ?
C11 C17 C8 O2 -179.03(13) . . . . ?
C9 C17 C8 O2 1.9(2) . . . . ?
C11 C17 C8 O1 1.8(2) . . . . ?
C9 C17 C8 O1 -177.31(12) . . . . ?
C1 C5 C4 C3 -1.0(2) . . . . ?
C1 C5 C4 C4 179.89(16) . . . 2_577 ?
C5 C4 C3 C2 0.5(2) . . . . ?
C4 C4 C3 C2 179.62(17) 2_577 . . . ?
C1 N1 C2 C3 -0.4(3) . . . . ?
C4 C3 C2 N1 0.2(3) . . . . ?
C2 N1 C1 C5 -0.2(2) . . . . ?
C4 C5 C1 N1 0.8(3) . . . . ?
